data_2215854
loop_
_publ_author_name
'Jin Cui'
'Mingjie Zhang'
'Jie Zhu'
'Naijing Cui'
'Bo Liu'

_publ_section_title 4-<i>tert</i>-Butyl-2-{[(<i>E</i>)-2,6-diisopropylphenylimino]methyl}-6-(1-phenylethyl)phenol
_journal_coeditor_code CS2047
_journal_issue 11
_journal_name_full 'Acta Crystallographica Section E'
_journal_page_first o4400
_journal_page_last o4400
_journal_paper_doi 10.1107/S1600536807051306
_journal_volume 63
_journal_year 2007
_chemical_formula_iupac 'C31 H39 N O'
_chemical_formula_moiety 'C31 H39 N O'
_chemical_formula_sum 'C31 H39 N O'
_chemical_formula_weight 441.63
_chemical_melting_point 400
_chemical_name_systematic 4-tert-Butyl-2-{[(E)-2,6-diisopropylphenylimino]methyl}-6-(1-phenylethyl)phenol
_space_group_IT_number 29
_symmetry_cell_setting orthorhombic
_symmetry_space_group_name_Hall 'P 2c -2ac'
_symmetry_space_group_name_H-M 'P c a 21'
_atom_sites_solution_hydrogens geom
_atom_sites_solution_primary direct
_atom_sites_solution_secondary difmap
_cell_angle_alpha 90.00
_cell_angle_beta 90.00
_cell_angle_gamma 90.00
_cell_formula_units_Z 4
_cell_length_a 25.273(4)
_cell_length_b 9.5496(18)
_cell_length_c 11.115(2)
_cell_measurement_reflns_used 3934
_cell_measurement_temperature 294(2)
_cell_measurement_theta_max 24.12
_cell_measurement_theta_min 2.28
_cell_volume 2682.6(8)
_computing_cell_refinement 'SMART (Bruker, 1997)'
_computing_data_collection 'SMART (Bruker, 1997)'
_computing_data_reduction 'SAINT (Bruker, 1997)'
_computing_molecular_graphics 'SHELXTL (Bruker, 1997)'
_computing_publication_material 'SHELXTL (Bruker, 1997)'
_computing_structure_refinement 'SHELXL97 (Sheldrick, 1997)'
_computing_structure_solution 'SHELXS97 (Sheldrick, 1997)'
_diffrn_ambient_temperature 294(2)
_diffrn_measured_fraction_theta_full 0.999
_diffrn_measured_fraction_theta_max 0.999
_diffrn_measurement_device_type 'Bruker SMART APEX CCD'
_diffrn_measurement_method '\f and \w'
_diffrn_radiation_monochromator graphite
_diffrn_radiation_source 'fine-focus sealed tube'
_diffrn_radiation_type MoK\a
_diffrn_radiation_wavelength 0.71073
_diffrn_reflns_av_R_equivalents 0.0385
_diffrn_reflns_av_sigmaI/netI 0.0256
_diffrn_reflns_limit_h_max 30
_diffrn_reflns_limit_h_min -19
_diffrn_reflns_limit_k_max 9
_diffrn_reflns_limit_k_min -11
_diffrn_reflns_limit_l_max 13
_diffrn_reflns_limit_l_min -11
_diffrn_reflns_number 13332
_diffrn_reflns_theta_full 25.01
_diffrn_reflns_theta_max 25.01
_diffrn_reflns_theta_min 2.13
_exptl_absorpt_coefficient_mu 0.065
_exptl_absorpt_correction_T_max 0.9897
_exptl_absorpt_correction_T_min 0.9736
_exptl_absorpt_correction_type multi-scan
_exptl_absorpt_process_details '(SADABS; Sheldrick, 1996)'
_exptl_crystal_colour yellow
_exptl_crystal_density_diffrn 1.093
_exptl_crystal_density_method 'not measured'
_exptl_crystal_description block
_exptl_crystal_F_000 960
_exptl_crystal_size_max 0.24
_exptl_crystal_size_mid 0.20
_exptl_crystal_size_min 0.16
_refine_diff_density_max 0.126
_refine_diff_density_min -0.117
_refine_ls_abs_structure_details 'None, Friedel Pairs merged'
_refine_ls_extinction_method none
_refine_ls_goodness_of_fit_ref 1.059
_refine_ls_hydrogen_treatment mixed
_refine_ls_matrix_type full
_refine_ls_number_parameters 319
_refine_ls_number_reflns 2505
_refine_ls_number_restraints 41
_refine_ls_restrained_S_all 1.079
_refine_ls_R_factor_all 0.0585
_refine_ls_R_factor_gt 0.0375
_refine_ls_shift/su_max 0.003
_refine_ls_shift/su_mean 0.000
_refine_ls_structure_factor_coef Fsqd
_refine_ls_weighting_details 'calc w=1/[\s^2^(Fo^2^)+(0.0512P)^2^+0.4436P] where P=(Fo^2^+2Fc^2^)/3'
_refine_ls_weighting_scheme calc
_refine_ls_wR_factor_gt 0.0894
_refine_ls_wR_factor_ref 0.1049
_reflns_number_gt 1964
_reflns_number_total 2505
_reflns_threshold_expression I>2\s(I)
_cod_data_source_file cs2047.cif
_cod_data_source_block I
_cod_depositor_comments
;
The following automatic conversions were performed:
'_symmetry_cell_setting' value 'Orthorhombic' changed to 'orthorhombic'
according to '/home/saulius/struct/CIF-dictionaries/cif_core.dic'
dictionary named 'cif_core.dic' version 2.4.1 from 2010-06-29.

Automatic conversion script
Id: cif_fix_enum 1527 2010-12-29 10:47:43Z saulius 

The following automatic conversions were performed:

'_symmetry_cell_setting' value 'Orthorhombic' changed to
'orthorhombic' according to
/home/saulius/struct/CIF-dictionaries/cif_core.dic dictionary named
'cif_core.dic' version 2.4.1 from 2010-06-29.

Automatic conversion script
Id: cif_fix_values 1715 2011-07-08 13:25:40Z adriana 
;
_cod_database_code 2215854
_cod_database_fobs_code 2215854

loop_
_symmetry_equiv_pos_as_xyz
'x, y, z'
'-x, -y, z+1/2'
'x+1/2, -y, z'
'-x+1/2, y, z+1/2'

loop_
_atom_site_type_symbol
_atom_site_label
_atom_site_fract_x
_atom_site_fract_y
_atom_site_fract_z
_atom_site_U_iso_or_equiv
_atom_site_adp_type
_atom_site_calc_flag
_atom_site_refinement_flags
_atom_site_occupancy
_atom_site_disorder_assembly
_atom_site_disorder_group
O O1 0.44217(8) 0.0843(2) 0.9096(2) 0.0504(5) Uani d . 1 . .
H H1 0.4093(15) 0.115(4) 0.937(4) 0.076 Uiso d . 1 . .
N N1 0.34993(8) 0.2094(3) 0.9030(2) 0.0441(6) Uani d . 1 . .
C C1 0.29497(10) 0.2202(3) 0.9371(3) 0.0420(7) Uani d . 1 A .
C C2 0.26067(11) 0.1171(3) 0.8930(3) 0.0456(7) Uani d . 1 . .
C C3 0.20812(12) 0.1214(4) 0.9313(3) 0.0571(9) Uani d . 1 . .
H H3A 0.1845 0.0538 0.9039 0.069 Uiso calc R 1 . .
C C4 0.19064(13) 0.2234(4) 1.0087(4) 0.0647(10) Uani d . 1 . .
H H4A 0.1555 0.2246 1.0331 0.078 Uiso calc R 1 . .
C C5 0.22512(13) 0.3240(4) 1.0501(3) 0.0597(9) Uani d . 1 A .
H H5A 0.2126 0.3936 1.1012 0.072 Uiso calc R 1 . .
C C6 0.27828(12) 0.3240(3) 1.0173(3) 0.0489(8) Uani d . 1 . .
C C7 0.31638(13) 0.4301(4) 1.0708(3) 0.0585(9) Uani d PD 0.55 A 1
H H7A 0.3432 0.4506 1.0096 0.070 Uiso calc PR 0.55 A 1
C C8 0.3442(4) 0.3728(10) 1.1771(9) 0.093(3) Uani d PDU 0.55 A 1
H H8A 0.3612 0.2864 1.1558 0.140 Uiso calc PR 0.55 A 1
H H8B 0.3192 0.3560 1.2404 0.140 Uiso calc PR 0.55 A 1
H H8C 0.3703 0.4387 1.2042 0.140 Uiso calc PR 0.55 A 1
C C9 0.2903(4) 0.5695(8) 1.1056(11) 0.094(3) Uani d PDU 0.55 A 1
H H9A 0.2724 0.6078 1.0370 0.141 Uiso calc PR 0.55 A 1
H H9B 0.3169 0.6340 1.1324 0.141 Uiso calc PR 0.55 A 1
H H9C 0.2653 0.5539 1.1692 0.141 Uiso calc PR 0.55 A 1
C C7' 0.31638(13) 0.4301(4) 1.0708(3) 0.0585(9) Uani d P 0.45 A 2
H H7'A 0.3517 0.4052 1.0413 0.070 Uiso calc PR 0.45 A 2
C C8' 0.3184(5) 0.4162(15) 1.2099(8) 0.101(4) Uani d PDU 0.45 A 2
H H8'A 0.3426 0.4838 1.2420 0.152 Uiso calc PR 0.45 A 2
H H8'B 0.3299 0.3237 1.2311 0.152 Uiso calc PR 0.45 A 2
H H8'C 0.2837 0.4325 1.2426 0.152 Uiso calc PR 0.45 A 2
C C9' 0.3053(5) 0.5723(10) 1.0256(14) 0.101(4) Uani d PDU 0.45 A 2
H H9'A 0.3053 0.5715 0.9392 0.152 Uiso calc PR 0.45 A 2
H H9'B 0.3320 0.6356 1.0540 0.152 Uiso calc PR 0.45 A 2
H H9'C 0.2712 0.6023 1.0540 0.152 Uiso calc PR 0.45 A 2
C C10 0.27988(12) 0.0008(3) 0.8111(3) 0.0538(8) Uani d . 1 . .
H H10A 0.3106 0.0365 0.7670 0.065 Uiso calc R 1 . .
C C11 0.23939(16) -0.0449(5) 0.7194(4) 0.0823(13) Uani d . 1 . .
H H11A 0.2287 0.0343 0.6720 0.124 Uiso calc R 1 . .
H H11B 0.2091 -0.0831 0.7599 0.124 Uiso calc R 1 . .
H H11C 0.2546 -0.1149 0.6679 0.124 Uiso calc R 1 . .
C C12 0.29860(19) -0.1216(4) 0.8871(4) 0.0941(14) Uani d . 1 . .
H H12A 0.3245 -0.0896 0.9440 0.141 Uiso calc R 1 . .
H H12B 0.3141 -0.1915 0.8360 0.141 Uiso calc R 1 . .
H H12C 0.2690 -0.1613 0.9293 0.141 Uiso calc R 1 . .
C C13 0.36706(10) 0.2802(3) 0.8142(3) 0.0403(6) Uani d . 1 . .
H H13A 0.3447 0.3457 0.7788 0.048 Uiso calc R 1 . .
C C14 0.42028(10) 0.2630(3) 0.7657(2) 0.0344(6) Uani d . 1 . .
C C15 0.43582(11) 0.3420(3) 0.6666(3) 0.0390(6) Uani d . 1 . .
H H15A 0.4126 0.4092 0.6367 0.047 Uiso calc R 1 . .
C C16 0.48415(11) 0.3248(3) 0.6105(3) 0.0394(7) Uani d . 1 . .
C C17 0.51775(11) 0.2242(3) 0.6607(3) 0.0415(7) Uani d . 1 . .
H H17A 0.5506 0.2102 0.6251 0.050 Uiso calc R 1 . .
C C18 0.50481(10) 0.1442(3) 0.7606(3) 0.0378(6) Uani d . 1 . .
C C19 0.45548(10) 0.1634(3) 0.8132(2) 0.0351(6) Uani d . 1 . .
C C20 0.50008(12) 0.4134(3) 0.5021(3) 0.0501(8) Uani d . 1 . .
C C21 0.45576(16) 0.4140(5) 0.4080(4) 0.0873(13) Uani d . 1 . .
H H21A 0.4237 0.4480 0.4440 0.131 Uiso calc R 1 . .
H H21B 0.4502 0.3205 0.3788 0.131 Uiso calc R 1 . .
H H21C 0.4655 0.4738 0.3423 0.131 Uiso calc R 1 . .
C C22 0.50891(19) 0.5640(4) 0.5434(4) 0.0891(14) Uani d . 1 . .
H H22A 0.4775 0.5980 0.5823 0.134 Uiso calc R 1 . .
H H22B 0.5168 0.6218 0.4751 0.134 Uiso calc R 1 . .
H H22C 0.5380 0.5669 0.5990 0.134 Uiso calc R 1 . .
C C23 0.55002(16) 0.3593(5) 0.4403(4) 0.0898(14) Uani d . 1 . .
H H23A 0.5787 0.3581 0.4969 0.135 Uiso calc R 1 . .
H H23B 0.5589 0.4197 0.3742 0.135 Uiso calc R 1 . .
H H23C 0.5439 0.2662 0.4109 0.135 Uiso calc R 1 . .
C C24 0.54360(11) 0.0404(3) 0.8163(3) 0.0484(7) Uani d . 1 . .
H H24A 0.5223 -0.0311 0.8570 0.058 Uiso calc R 1 . .
C C25 0.57752(15) -0.0359(4) 0.7233(4) 0.0720(11) Uani d . 1 . .
H H25A 0.6009 -0.0999 0.7635 0.108 Uiso calc R 1 . .
H H25B 0.5980 0.0310 0.6787 0.108 Uiso calc R 1 . .
H H25C 0.5550 -0.0869 0.6692 0.108 Uiso calc R 1 . .
C C26 0.57654(11) 0.1120(3) 0.9126(3) 0.0453(7) Uani d . 1 . .
C C27 0.61133(12) 0.2191(4) 0.8845(3) 0.0595(9) Uani d . 1 . .
H H27A 0.6149 0.2469 0.8047 0.071 Uiso calc R 1 . .
C C28 0.64090(15) 0.2858(4) 0.9719(4) 0.0753(12) Uani d . 1 . .
H H28A 0.6639 0.3579 0.9511 0.090 Uiso calc R 1 . .
C C29 0.63612(18) 0.2449(5) 1.0891(4) 0.0883(14) Uani d . 1 . .
H H29A 0.6560 0.2889 1.1485 0.106 Uiso calc R 1 . .
C C30 0.60198(18) 0.1388(5) 1.1194(4) 0.0839(12) Uani d . 1 . .
H H30A 0.5987 0.1112 1.1993 0.101 Uiso calc R 1 . .
C C31 0.57252(13) 0.0728(4) 1.0313(3) 0.0631(9) Uani d . 1 . .
H H31A 0.5496 0.0007 1.0526 0.076 Uiso calc R 1 . .

loop_
_atom_site_aniso_label
_atom_site_aniso_U_11
_atom_site_aniso_U_22
_atom_site_aniso_U_33
_atom_site_aniso_U_12
_atom_site_aniso_U_13
_atom_site_aniso_U_23
O1 0.0451(11) 0.0618(13) 0.0441(12) 0.0068(10) 0.0068(10) 0.0183(11)
N1 0.0306(11) 0.0593(15) 0.0424(14) -0.0006(11) 0.0055(11) 0.0033(13)
C1 0.0327(14) 0.0546(17) 0.0388(16) 0.0000(13) 0.0058(12) 0.0033(15)
C2 0.0379(16) 0.0617(18) 0.0373(16) -0.0015(13) 0.0073(13) 0.0017(15)
C3 0.0375(16) 0.079(2) 0.055(2) -0.0110(15) 0.0061(16) -0.0081(19)
C4 0.0375(17) 0.083(2) 0.073(2) -0.0009(17) 0.0173(18) -0.004(2)
C5 0.0496(19) 0.068(2) 0.062(2) 0.0047(16) 0.0191(18) -0.0052(19)
C6 0.0430(17) 0.0568(19) 0.0468(18) -0.0007(14) 0.0076(15) -0.0001(16)
C7 0.054(2) 0.058(2) 0.063(2) -0.0073(16) 0.0126(17) -0.0091(18)
C8 0.088(6) 0.087(5) 0.105(6) -0.007(4) -0.039(5) 0.009(5)
C9 0.103(6) 0.062(4) 0.117(7) 0.002(4) -0.016(5) -0.004(5)
C7' 0.054(2) 0.058(2) 0.063(2) -0.0073(16) 0.0126(17) -0.0091(18)
C8' 0.097(7) 0.107(8) 0.100(7) -0.017(6) -0.023(6) -0.001(6)
C9' 0.104(7) 0.076(6) 0.123(8) -0.008(5) 0.000(7) 0.017(6)
C10 0.0483(17) 0.071(2) 0.0425(17) -0.0054(15) 0.0089(16) -0.0042(18)
C11 0.078(3) 0.102(3) 0.067(2) -0.020(2) 0.001(2) -0.028(2)
C12 0.129(4) 0.083(3) 0.070(3) 0.034(3) 0.023(3) -0.001(3)
C13 0.0318(14) 0.0524(16) 0.0368(15) 0.0004(12) -0.0002(13) 0.0025(15)
C14 0.0303(14) 0.0432(14) 0.0298(13) -0.0047(11) -0.0031(11) 0.0008(13)
C15 0.0345(15) 0.0472(15) 0.0351(15) 0.0012(12) -0.0038(13) 0.0037(14)
C16 0.0347(15) 0.0487(16) 0.0346(15) -0.0063(12) -0.0004(13) 0.0021(13)
C17 0.0293(14) 0.0566(17) 0.0385(15) -0.0018(12) 0.0038(12) 0.0012(15)
C18 0.0327(15) 0.0434(15) 0.0371(16) 0.0001(11) -0.0028(12) 0.0002(14)
C19 0.0337(14) 0.0413(14) 0.0303(14) -0.0061(11) -0.0007(12) 0.0023(13)
C20 0.0473(18) 0.062(2) 0.0412(18) -0.0058(14) 0.0078(14) 0.0118(16)
C21 0.081(3) 0.131(4) 0.051(2) -0.006(2) -0.005(2) 0.026(3)
C22 0.116(4) 0.070(3) 0.081(3) -0.027(2) 0.019(3) 0.021(2)
C23 0.073(3) 0.116(3) 0.081(3) 0.012(2) 0.038(2) 0.038(3)
C24 0.0387(16) 0.0498(17) 0.0567(19) 0.0062(13) 0.0012(15) 0.0023(16)
C25 0.067(2) 0.077(3) 0.072(2) 0.024(2) -0.003(2) -0.007(2)
C26 0.0308(14) 0.0571(18) 0.0479(18) 0.0103(13) 0.0022(14) 0.0090(16)
C27 0.0482(19) 0.073(2) 0.057(2) 0.0023(17) -0.0059(17) 0.0125(19)
C28 0.055(2) 0.080(3) 0.091(3) -0.0040(18) -0.025(2) 0.013(2)
C29 0.082(3) 0.099(3) 0.084(3) 0.009(3) -0.044(3) 0.000(3)
C30 0.089(3) 0.106(3) 0.057(2) 0.011(3) -0.021(2) 0.018(2)
C31 0.057(2) 0.079(2) 0.054(2) 0.0035(17) -0.0029(18) 0.0169(19)

loop_
_atom_type_symbol
_atom_type_description
_atom_type_scat_dispersion_real
_atom_type_scat_dispersion_imag
_atom_type_scat_source
C C 0.0033 0.0000
; International Tables
Vol. C, Tables 4.2.6.8 and 6.1.1.4
;
H H 0.0000 0.0000
; International Tables
Vol. C, Tables 4.2.6.8 and 6.1.1.4
;
N N 0.0061 0.0000
; International Tables
Vol. C, Tables 4.2.6.8 and 6.1.1.4
;
O O 0.0106 0.0000
; International Tables
Vol. C, Tables 4.2.6.8 and 6.1.1.4
;

loop_
_geom_angle_atom_site_label_1
_geom_angle_atom_site_label_2
_geom_angle_atom_site_label_3
_geom_angle
_geom_angle_publ_flag
C19 O1 H1 108(2) ?
C13 N1 C1 119.5(2) ?
C6 C1 C2 122.3(3) ?
C6 C1 N1 120.6(3) ?
C2 C1 N1 117.0(3) ?
C3 C2 C1 117.5(3) ?
C3 C2 C10 120.6(3) ?
C1 C2 C10 121.8(2) ?
C4 C3 C2 121.2(3) ?
C4 C3 H3A 119.4 ?
C2 C3 H3A 119.4 ?
C3 C4 C5 120.1(3) ?
C3 C4 H4A 120.0 ?
C5 C4 H4A 120.0 ?
C4 C5 C6 121.6(3) ?
C4 C5 H5A 119.2 ?
C6 C5 H5A 119.2 ?
C5 C6 C1 117.3(3) ?
C5 C6 C7 120.6(3) ?
C1 C6 C7 122.1(3) ?
C8 C7 C6 111.5(5) ?
C8 C7 C9 108.9(7) ?
C6 C7 C9 113.9(4) ?
C8 C7 H7A 107.4 no
C6 C7 H7A 107.4 no
C9 C7 H7A 107.4 no
C7 C8 H8A 109.5 no
C7 C8 H8B 109.5 no
H8A C8 H8B 109.5 no
C7 C8 H8C 109.5 no
H8A C8 H8C 109.5 no
H8B C8 H8C 109.5 no
C7 C9 H9A 109.5 no
C7 C9 H9B 109.5 no
H9A C9 H9B 109.5 no
C7 C9 H9C 109.5 no
H9A C9 H9C 109.5 no
H9B C9 H9C 109.5 no
H8'A C8' H8'B 109.5 no
H8'A C8' H8'C 109.5 no
H8'B C8' H8'C 109.5 no
H9'A C9' H9'B 109.5 no
H9'A C9' H9'C 109.5 no
H9'B C9' H9'C 109.5 no
C11 C10 C2 113.6(3) ?
C11 C10 C12 111.4(3) ?
C2 C10 C12 109.3(3) ?
C11 C10 H10A 107.4 ?
C2 C10 H10A 107.4 ?
C12 C10 H10A 107.4 ?
C10 C11 H11A 109.5 ?
C10 C11 H11B 109.5 ?
H11A C11 H11B 109.5 ?
C10 C11 H11C 109.5 ?
H11A C11 H11C 109.5 ?
H11B C11 H11C 109.5 ?
C10 C12 H12A 109.5 ?
C10 C12 H12B 109.5 ?
H12A C12 H12B 109.5 ?
C10 C12 H12C 109.5 ?
H12A C12 H12C 109.5 ?
H12B C12 H12C 109.5 ?
N1 C13 C14 122.7(3) ?
N1 C13 H13A 118.6 ?
C14 C13 H13A 118.6 ?
C15 C14 C19 119.0(2) ?
C15 C14 C13 119.5(2) ?
C19 C14 C13 121.4(2) ?
C16 C15 C14 122.9(3) ?
C16 C15 H15A 118.6 ?
C14 C15 H15A 118.6 ?
C15 C16 C17 116.0(3) ?
C15 C16 C20 121.6(3) ?
C17 C16 C20 122.4(2) ?
C18 C17 C16 123.7(3) ?
C18 C17 H17A 118.1 ?
C16 C17 H17A 118.1 ?
C17 C18 C19 118.4(2) ?
C17 C18 C24 122.1(3) ?
C19 C18 C24 119.5(3) ?
O1 C19 C18 118.8(2) ?
O1 C19 C14 121.2(2) ?
C18 C19 C14 120.0(2) ?
C16 C20 C22 108.8(3) ?
C16 C20 C23 112.7(3) ?
C22 C20 C23 109.5(3) ?
C16 C20 C21 110.4(3) ?
C22 C20 C21 108.0(3) ?
C23 C20 C21 107.4(3) ?
C20 C21 H21A 109.5 ?
C20 C21 H21B 109.5 ?
H21A C21 H21B 109.5 ?
C20 C21 H21C 109.5 ?
H21A C21 H21C 109.5 ?
H21B C21 H21C 109.5 ?
C20 C22 H22A 109.5 ?
C20 C22 H22B 109.5 ?
H22A C22 H22B 109.5 ?
C20 C22 H22C 109.5 ?
H22A C22 H22C 109.5 ?
H22B C22 H22C 109.5 ?
C20 C23 H23A 109.5 ?
C20 C23 H23B 109.5 ?
H23A C23 H23B 109.5 ?
C20 C23 H23C 109.5 ?
H23A C23 H23C 109.5 ?
H23B C23 H23C 109.5 ?
C26 C24 C18 110.2(2) ?
C26 C24 C25 112.6(3) ?
C18 C24 C25 113.4(3) ?
C26 C24 H24A 106.7 ?
C18 C24 H24A 106.7 ?
C25 C24 H24A 106.7 ?
C24 C25 H25A 109.5 ?
C24 C25 H25B 109.5 ?
H25A C25 H25B 109.5 ?
C24 C25 H25C 109.5 ?
H25A C25 H25C 109.5 ?
H25B C25 H25C 109.5 ?
C31 C26 C27 117.7(3) ?
C31 C26 C24 120.9(3) ?
C27 C26 C24 121.4(3) ?
C28 C27 C26 121.7(3) ?
C28 C27 H27A 119.1 ?
C26 C27 H27A 119.1 ?
C29 C28 C27 119.4(4) ?
C29 C28 H28A 120.3 ?
C27 C28 H28A 120.3 ?
C28 C29 C30 120.0(4) ?
C28 C29 H29A 120.0 ?
C30 C29 H29A 120.0 ?
C29 C30 C31 120.1(4) ?
C29 C30 H30A 120.0 ?
C31 C30 H30A 120.0 ?
C26 C31 C30 121.1(4) ?
C26 C31 H31A 119.5 ?
C30 C31 H31A 119.5 ?

loop_
_geom_bond_atom_site_label_1
_geom_bond_atom_site_label_2
_geom_bond_distance
_geom_bond_publ_flag
O1 C19 1.354(3) ?
O1 H1 0.93(4) ?
N1 C13 1.272(4) ?
N1 C1 1.443(3) ?
C1 C6 1.398(4) ?
C1 C2 1.400(4) ?
C2 C3 1.395(4) ?
C2 C10 1.516(4) ?
C3 C4 1.372(5) ?
C3 H3A 0.9300 ?
C4 C5 1.376(5) ?
C4 H4A 0.9300 ?
C5 C6 1.392(4) ?
C5 H5A 0.9300 ?
C6 C7 1.520(5) ?
C7 C8 1.480(7) ?
C7 C9 1.535(7) ?
C7 H7A 0.9800 no
C8 H8A 0.9600 no
C8 H8B 0.9600 no
C8 H8C 0.9600 no
C9 H9A 0.9600 no
C9 H9B 0.9600 no
C9 H9C 0.9600 no
C8' H8'A 0.9600 no
C8' H8'B 0.9600 no
C8' H8'C 0.9600 no
C9' H9'A 0.9600 no
C9' H9'B 0.9600 no
C9' H9'C 0.9600 no
C10 C11 1.509(5) ?
C10 C12 1.517(5) ?
C10 H10A 0.9800 ?
C11 H11A 0.9600 ?
C11 H11B 0.9600 ?
C11 H11C 0.9600 ?
C12 H12A 0.9600 ?
C12 H12B 0.9600 ?
C12 H12C 0.9600 ?
C13 C14 1.458(4) ?
C13 H13A 0.9300 ?
C14 C15 1.392(4) ?
C14 C19 1.405(4) ?
C15 C16 1.381(4) ?
C15 H15A 0.9300 ?
C16 C17 1.398(4) ?
C16 C20 1.526(4) ?
C17 C18 1.387(4) ?
C17 H17A 0.9300 ?
C18 C19 1.389(4) ?
C18 C24 1.525(4) ?
C20 C22 1.527(5) ?
C20 C23 1.527(5) ?
C20 C21 1.532(5) ?
C21 H21A 0.9600 ?
C21 H21B 0.9600 ?
C21 H21C 0.9600 ?
C22 H22A 0.9600 ?
C22 H22B 0.9600 ?
C22 H22C 0.9600 ?
C23 H23A 0.9600 ?
C23 H23B 0.9600 ?
C23 H23C 0.9600 ?
C24 C26 1.519(5) ?
C24 C25 1.528(5) ?
C24 H24A 0.9800 ?
C25 H25A 0.9600 ?
C25 H25B 0.9600 ?
C25 H25C 0.9600 ?
C26 C31 1.375(5) ?
C26 C27 1.385(4) ?
C27 C28 1.381(5) ?
C27 H27A 0.9300 ?
C28 C29 1.366(6) ?
C28 H28A 0.9300 ?
C29 C30 1.373(6) ?
C29 H29A 0.9300 ?
C30 C31 1.383(6) ?
C30 H30A 0.9300 ?
C31 H31A 0.9300 ?

loop_
_geom_hbond_atom_site_label_D
_geom_hbond_atom_site_label_H
_geom_hbond_atom_site_label_A
_geom_hbond_distance_DH
_geom_hbond_distance_HA
_geom_hbond_distance_DA
_geom_hbond_angle_DHA
O1 H1 N1 0.93(4) 1.79(4) 2.620(3) 147(3)

loop_
_geom_torsion_atom_site_label_1
_geom_torsion_atom_site_label_2
_geom_torsion_atom_site_label_3
_geom_torsion_atom_site_label_4
_geom_torsion
C13 N1 C1 C6 -87.7(3)
C13 N1 C1 C2 96.7(3)
C6 C1 C2 C3 0.5(4)
N1 C1 C2 C3 176.1(3)
C6 C1 C2 C10 -176.7(3)
N1 C1 C2 C10 -1.2(4)
C1 C2 C3 C4 0.4(5)
C10 C2 C3 C4 177.8(3)
C2 C3 C4 C5 -0.1(6)
C3 C4 C5 C6 -1.3(6)
C4 C5 C6 C1 2.2(5)
C4 C5 C6 C7 -175.8(3)
C2 C1 C6 C5 -1.8(4)
N1 C1 C6 C5 -177.2(3)
C2 C1 C6 C7 176.2(3)
N1 C1 C6 C7 0.8(4)
C5 C6 C7 C8 94.5(6)
C1 C6 C7 C8 -83.4(6)
C5 C6 C7 C9 -29.2(7)
C1 C6 C7 C9 152.9(6)
C3 C2 C10 C11 36.4(4)
C1 C2 C10 C11 -146.4(3)
C3 C2 C10 C12 -88.6(4)
C1 C2 C10 C12 88.6(4)
C1 N1 C13 C14 -172.8(3)
N1 C13 C14 C15 178.5(3)
N1 C13 C14 C19 1.7(4)
C19 C14 C15 C16 1.4(4)
C13 C14 C15 C16 -175.5(3)
C14 C15 C16 C17 -1.2(4)
C14 C15 C16 C20 -179.8(3)
C15 C16 C17 C18 0.1(4)
C20 C16 C17 C18 178.7(3)
C16 C17 C18 C19 0.9(4)
C16 C17 C18 C24 -177.1(3)
C17 C18 C19 O1 179.0(2)
C24 C18 C19 O1 -3.0(4)
C17 C18 C19 C14 -0.7(4)
C24 C18 C19 C14 177.3(3)
C15 C14 C19 O1 179.9(2)
C13 C14 C19 O1 -3.3(4)
C15 C14 C19 C18 -0.4(4)
C13 C14 C19 C18 176.4(3)
C15 C16 C20 C22 69.1(4)
C17 C16 C20 C22 -109.4(3)
C15 C16 C20 C23 -169.3(3)
C17 C16 C20 C23 12.2(4)
C15 C16 C20 C21 -49.2(4)
C17 C16 C20 C21 132.3(3)
C17 C18 C24 C26 90.3(3)
C19 C18 C24 C26 -87.6(3)
C17 C18 C24 C25 -37.0(4)
C19 C18 C24 C25 145.1(3)
C18 C24 C26 C31 115.0(3)
C25 C24 C26 C31 -117.3(4)
C18 C24 C26 C27 -64.6(4)
C25 C24 C26 C27 63.1(4)
C31 C26 C27 C28 -0.5(5)
C24 C26 C27 C28 179.2(3)
C26 C27 C28 C29 0.4(6)
C27 C28 C29 C30 -0.3(7)
C28 C29 C30 C31 0.2(7)
C27 C26 C31 C30 0.4(5)
C24 C26 C31 C30 -179.2(3)
C29 C30 C31 C26 -0.3(6)
